data_7239571
loop_
_publ_author_name
'Connell, Arthur'
'Holliman, Peter J.'
'Davies, Matthew L.'
'Gwenin, Christopher D.'
'Weiss, Sophie'
'Pitak, Mateusz B.'
'Horton, Peter N.'
'Coles, Simon J.'
'Cooke, Graeme'

_publ_section_title
;
 A study of dye anchoring points in half-squarylium dyes for
 dye-sensitized solar cells
;
_journal_issue 11
_journal_name_full 'J. Mater. Chem. A'
_journal_page_first 4055
_journal_paper_doi 10.1039/C3TA15278B
_journal_volume 2
_journal_year 2014
_chemical_formula_sum 'C32 H49 N Na O4.5'
_chemical_formula_weight 542.71
_space_group_IT_number 2
_space_group_name_Hall '-P 1'
_space_group_name_H-M_alt 'P -1'
_symmetry_cell_setting triclinic
_symmetry_space_group_name_Hall '-P 1'
_symmetry_space_group_name_H-M 'P -1'
_atom_sites_solution_hydrogens geom
_atom_sites_solution_primary direct
_atom_sites_solution_secondary difmap
_audit_creation_method SHELXL-97
_cell_angle_alpha 92.172(2)
_cell_angle_beta 91.370(2)
_cell_angle_gamma 99.956(3)
_cell_formula_units_Z 4
_cell_length_a 8.6755(7)
_cell_length_b 10.3795(8)
_cell_length_c 35.240(3)
_cell_measurement_reflns_used 76046
_cell_measurement_temperature 120(2)
_cell_measurement_theta_max 27.4
_cell_measurement_theta_min 2.91
_cell_volume 3121.7(4)
_computing_cell_refinement 'DENZO (Otwinowski & Minor, 1997) & COLLECT (Hooft, R.W.W., 1998)'
_computing_data_collection 'COLLECT (Hooft, R.W.W., 1998)'
_computing_data_reduction 'DENZO (Otwinowski & Minor, 1997) & COLLECT (Hooft, R.W.W., 1998)'
_computing_structure_refinement 'SHELXL-97 (Sheldrick, 2008)'
_computing_structure_solution 'SHELXS-97 (Sheldrick, 2008)'
_diffrn_ambient_temperature 120(2)
_diffrn_detector_area_resol_mean '4096x4096pixels / 62x62mm'
_diffrn_measured_fraction_theta_full 0.945
_diffrn_measured_fraction_theta_max 0.945
_diffrn_measurement_device_type 'Bruker-Nonius APEX II CCD camera on \k-goniostat'
_diffrn_measurement_method '\f & \w scans'
_diffrn_radiation_monochromator '10cm confocal mirrors'
_diffrn_radiation_source 'Bruker-Nonius FR591 rotating anode'
_diffrn_radiation_type MoK\a
_diffrn_radiation_wavelength 0.71073
_diffrn_reflns_av_R_equivalents 0.0000
_diffrn_reflns_av_sigmaI/netI 0.0330
_diffrn_reflns_limit_h_max 10
_diffrn_reflns_limit_h_min -10
_diffrn_reflns_limit_k_max 12
_diffrn_reflns_limit_k_min -12
_diffrn_reflns_limit_l_max 41
_diffrn_reflns_limit_l_min 0
_diffrn_reflns_number 10081
_diffrn_reflns_theta_full 24.71
_diffrn_reflns_theta_max 24.71
_diffrn_reflns_theta_min 3.05
_exptl_absorpt_coefficient_mu 0.087
_exptl_absorpt_correction_T_max 0.9974
_exptl_absorpt_correction_T_min 0.9845
_exptl_absorpt_correction_type multi-scan
_exptl_absorpt_process_details 'SADABS 2007/2 (Sheldrick, G.M., 2007)'
_exptl_crystal_colour yellow
_exptl_crystal_density_diffrn 1.155
_exptl_crystal_density_method 'not measured'
_exptl_crystal_description plate
_exptl_crystal_F_000 1180
_exptl_crystal_size_max 0.18
_exptl_crystal_size_mid 0.13
_exptl_crystal_size_min 0.03
_refine_diff_density_max 0.926
_refine_diff_density_min -0.404
_refine_diff_density_rms 0.083
_refine_ls_extinction_method none
_refine_ls_goodness_of_fit_ref 1.171
_refine_ls_hydrogen_treatment mixed
_refine_ls_matrix_type full
_refine_ls_number_parameters 715
_refine_ls_number_reflns 10081
_refine_ls_number_restraints 5
_refine_ls_restrained_S_all 1.171
_refine_ls_R_factor_all 0.1133
_refine_ls_R_factor_gt 0.0958
_refine_ls_shift/su_max 0.000
_refine_ls_shift/su_mean 0.000
_refine_ls_structure_factor_coef Fsqd
_refine_ls_weighting_details 'calc w=1/[\s^2^(Fo^2^)+(0.0633P)^2^+12.7776P] where P=(Fo^2^+2Fc^2^)/3'
_refine_ls_weighting_scheme calc
_refine_ls_wR_factor_gt 0.2295
_refine_ls_wR_factor_ref 0.2473
_reflns_number_gt 8831
_reflns_number_total 10081
_reflns_threshold_expression >2\s(I)
_cod_data_source_file c3ta15278b.txt
_cod_data_source_block 4csalt
_cod_depositor_comments
;
The following automatic conversions were performed:

data item '_symmetry_cell_setting' value 'Triclinic' was changed to
'triclinic' in accordance with the
/home/saulius/struct/COD-crude-data/automatic-downloads/DataCite-retrospective/RSC/depositions/lib/dictionaries/cif_core.dic
dictionary named 'cif_core.dic' version 2.4.2 last updated on
2011-04-26.

Automatic conversion script
Id: cif_fix_values 6909 2019-04-08 15:41:33Z antanas 

2023-11-23
Z value and formula fixed to values more according to usual
chemical conventions.                 miguel
;
_cod_original_formula_sum 'C64 H98 N2 Na2 O9'
_cod_original_formula_weight 1085.42
_cod_original_formula_units_Z 2
_cod_original_sg_symbol_Hall '-P 1 '
_cod_original_sg_symbol_H-M P-1
_cod_database_code 7239571

loop_
_symmetry_equiv_pos_as_xyz
'x, y, z'
'-x, -y, -z'

loop_
_atom_site_label
_atom_site_type_symbol
_atom_site_fract_x
_atom_site_fract_y
_atom_site_fract_z
_atom_site_U_iso_or_equiv
_atom_site_adp_type
_atom_site_occupancy
_atom_site_symmetry_multiplicity
_atom_site_calc_flag
_atom_site_refinement_flags
C1 C -0.2144(6) 1.0528(6) 0.70588(15) 0.0240(12) Uani 1 1 d .
C1A C 0.0723(6) 1.0358(6) 0.70826(15) 0.0254(12) Uani 1 1 d .
H1A1 H 0.0800 1.1168 0.7245 0.031 Uiso 1 1 calc R
H1A2 H 0.1478 1.0541 0.6877 0.031 Uiso 1 1 calc R
C1B C -0.2470(6) 0.4923(6) 0.73711(15) 0.0250(12) Uani 1 1 d .
H1B1 H -0.2438 0.4739 0.7644 0.030 Uiso 1 1 calc R
H1B2 H -0.3477 0.4455 0.7258 0.030 Uiso 1 1 calc R
C1M C 0.2026(9) 0.1732(8) 0.5461(2) 0.054(2) Uani 1 1 d .
H1M1 H 0.1654 0.1303 0.5215 0.081 Uiso 1 1 calc R
H1M2 H 0.1127 0.1838 0.5614 0.081 Uiso 1 1 calc R
H1M3 H 0.2671 0.1193 0.5593 0.081 Uiso 1 1 calc R
C1S C -0.0229(7) 0.8330(6) 0.59841(16) 0.0274(13) Uani 1 1 d .
C2 C -0.2256(7) 1.1217(6) 0.74045(16) 0.0284(13) Uani 1 1 d .
H2 H -0.1390 1.1424 0.7579 0.034 Uiso 1 1 calc R
C2A C 0.1193(7) 0.9278(6) 0.73227(15) 0.0264(13) Uani 1 1 d .
H2A1 H 0.0914 0.8427 0.7179 0.032 Uiso 1 1 calc R
H2A2 H 0.2343 0.9453 0.7367 0.032 Uiso 1 1 calc R
C2B C -0.2348(7) 0.6384(6) 0.73246(16) 0.0292(13) Uani 1 1 d .
H2B1 H -0.2296 0.6555 0.7050 0.035 Uiso 1 1 calc R
H2B2 H -0.1353 0.6835 0.7448 0.035 Uiso 1 1 calc R
C2M C 0.6745(12) 0.1273(8) 0.5164(2) 0.066(3) Uani 1 1 d .
H2M1 H 0.7753 0.1870 0.5167 0.099 Uiso 1 1 calc R
H2M2 H 0.6920 0.0367 0.5137 0.099 Uiso 1 1 calc R
H2M3 H 0.6218 0.1395 0.5402 0.099 Uiso 1 1 calc R
C2S C -0.1284(7) 0.7743(6) 0.56722(17) 0.0315(14) Uani 1 1 d .
C3 C -0.3665(7) 1.1577(6) 0.74786(18) 0.0346(14) Uani 1 1 d .
H3 H -0.3778 1.2046 0.7710 0.042 Uiso 1 1 calc R
C3A C 0.0396(7) 0.9182(6) 0.77065(15) 0.0292(13) Uani 1 1 d .
H3A1 H -0.0748 0.9089 0.7659 0.035 Uiso 1 1 calc R
H3A2 H 0.0595 0.8373 0.7825 0.035 Uiso 1 1 calc R
C3B C -0.3694(7) 0.6985(6) 0.74897(16) 0.0297(13) Uani 1 1 d .
H3B1 H -0.4696 0.6463 0.7390 0.036 Uiso 1 1 calc R
H3B2 H -0.3628 0.7880 0.7397 0.036 Uiso 1 1 calc R
C3S C 0.0041(7) 0.7304(6) 0.54725(16) 0.0300(13) Uani 1 1 d .
C4 C -0.4945(8) 1.1272(7) 0.7222(2) 0.0412(16) Uani 1 1 d .
H4 H -0.5906 1.1545 0.7280 0.049 Uiso 1 1 calc R
C4A C 0.0909(7) 1.0330(6) 0.79899(15) 0.0281(13) Uani 1 1 d .
H4A1 H 0.0881 1.1158 0.7862 0.034 Uiso 1 1 calc R
H4A2 H 0.2003 1.0332 0.8077 0.034 Uiso 1 1 calc R
C4B C -0.3729(7) 0.7063(6) 0.79258(16) 0.0297(13) Uani 1 1 d .
H4B1 H -0.3998 0.6166 0.8019 0.036 Uiso 1 1 calc R
H4B2 H -0.2671 0.7447 0.8029 0.036 Uiso 1 1 calc R
C4S C 0.1091(7) 0.7993(6) 0.57853(16) 0.0291(13) Uani 1 1 d .
C5 C -0.4819(7) 1.0583(6) 0.68882(18) 0.0311(14) Uani 1 1 d .
H5 H -0.5693 1.0370 0.6716 0.037 Uiso 1 1 calc R
C5A C -0.0134(7) 1.0265(6) 0.83330(16) 0.0303(13) Uani 1 1 d .
H5A1 H 0.0103 0.9559 0.8494 0.036 Uiso 1 1 calc R
H5A2 H -0.1239 1.0022 0.8243 0.036 Uiso 1 1 calc R
C5B C -0.4890(8) 0.7874(7) 0.80739(16) 0.0330(14) Uani 1 1 d .
H5B1 H -0.5962 0.7417 0.8003 0.040 Uiso 1 1 calc R
H5B2 H -0.4723 0.8723 0.7949 0.040 Uiso 1 1 calc R
C6 C -0.3412(7) 1.0201(6) 0.68039(16) 0.0277(13) Uani 1 1 d .
C6A C 0.0042(7) 1.1534(6) 0.85776(16) 0.0277(13) Uani 1 1 d .
H6A1 H 0.1146 1.1787 0.8668 0.033 Uiso 1 1 calc R
H6A2 H -0.0218 1.2241 0.8420 0.033 Uiso 1 1 calc R
C6B C -0.4770(7) 0.8134(6) 0.85060(16) 0.0302(13) Uani 1 1 d .
H6B1 H -0.4965 0.7285 0.8631 0.036 Uiso 1 1 calc R
H6B2 H -0.3691 0.8570 0.8578 0.036 Uiso 1 1 calc R
C7 C -0.2947(6) 0.9444(6) 0.64645(16) 0.0271(13) Uani 1 1 d .
C7A C -0.1005(7) 1.1404(6) 0.89175(16) 0.0287(13) Uani 1 1 d .
H7A1 H -0.0669 1.0759 0.9087 0.034 Uiso 1 1 calc R
H7A2 H -0.2092 1.1055 0.8827 0.034 Uiso 1 1 calc R
C7B C -0.5906(7) 0.8973(6) 0.86523(16) 0.0307(14) Uani 1 1 d .
H7B1 H -0.6987 0.8519 0.8589 0.037 Uiso 1 1 calc R
H7B2 H -0.5741 0.9807 0.8519 0.037 Uiso 1 1 calc R
C8 C -0.1220(6) 0.9419(5) 0.65594(14) 0.0217(12) Uani 1 1 d .
C8A C -0.0993(7) 1.2680(6) 0.91461(16) 0.0287(13) Uani 1 1 d .
H8A1 H -0.1338 1.3324 0.8978 0.034 Uiso 1 1 calc R
H8A2 H 0.0094 1.3033 0.9235 0.034 Uiso 1 1 calc R
C8B C -0.5745(7) 0.9280(6) 0.90806(16) 0.0291(13) Uani 1 1 d .
H8B1 H -0.5877 0.8445 0.9213 0.035 Uiso 1 1 calc R
H8B2 H -0.4673 0.9756 0.9142 0.035 Uiso 1 1 calc R
C9 C -0.3107(7) 1.0206(7) 0.60997(17) 0.0345(14) Uani 1 1 d .
H9A H -0.4211 1.0260 0.6051 0.052 Uiso 1 1 calc R
H9B H -0.2717 0.9749 0.5884 0.052 Uiso 1 1 calc R
H9C H -0.2495 1.1092 0.6134 0.052 Uiso 1 1 calc R
C9A C -0.2046(7) 1.2531(6) 0.94894(16) 0.0290(13) Uani 1 1 d .
H9A1 H -0.3128 1.2162 0.9399 0.035 Uiso 1 1 calc R
H9A2 H -0.1691 1.1894 0.9658 0.035 Uiso 1 1 calc R
C9B C -0.6916(7) 1.0092(6) 0.92327(16) 0.0292(13) Uani 1 1 d .
H9B1 H -0.6788 1.0923 0.9098 0.035 Uiso 1 1 calc R
H9B2 H -0.7987 0.9611 0.9172 0.035 Uiso 1 1 calc R
C10 C -0.3933(7) 0.8070(6) 0.64251(17) 0.0286(13) Uani 1 1 d .
H10A H -0.3831 0.7611 0.6660 0.043 Uiso 1 1 calc R
H10B H -0.3565 0.7582 0.6212 0.043 Uiso 1 1 calc R
H10C H -0.5033 0.8137 0.6378 0.043 Uiso 1 1 calc R
C10A C -0.2076(7) 1.3786(6) 0.97186(16) 0.0272(13) Uani 1 1 d .
H10D H -0.2468 1.4415 0.9552 0.033 Uiso 1 1 calc R
H10E H -0.0991 1.4172 0.9802 0.033 Uiso 1 1 calc R
C10B C -0.6760(7) 1.0410(6) 0.96567(16) 0.0287(13) Uani 1 1 d .
H10F H -0.5701 1.0916 0.9717 0.034 Uiso 1 1 calc R
H10G H -0.6859 0.9582 0.9792 0.034 Uiso 1 1 calc R
C11 C -0.0125(7) 0.8954(6) 0.63486(15) 0.0265(13) Uani 1 1 d .
H11 H 0.0886 0.9070 0.6468 0.032 Uiso 1 1 calc R
C11A C -0.3085(7) 1.3616(6) 1.00663(17) 0.0301(13) Uani 1 1 d .
H11A H -0.4169 1.3227 0.9983 0.036 Uiso 1 1 calc R
H11B H -0.2690 1.2991 1.0233 0.036 Uiso 1 1 calc R
C11B C -0.7969(7) 1.1189(6) 0.98053(16) 0.0280(13) Uani 1 1 d .
H11C H -0.9028 1.0681 0.9747 0.034 Uiso 1 1 calc R
H11D H -0.7874 1.2015 0.9669 0.034 Uiso 1 1 calc R
C12A C -0.3120(6) 1.4879(6) 1.02954(16) 0.0264(13) Uani 1 1 d .
H12A H -0.3542 1.5496 1.0131 0.032 Uiso 1 1 calc R
H12B H -0.2034 1.5280 1.0373 0.032 Uiso 1 1 calc R
C12B C -0.7806(7) 1.1518(6) 1.02331(16) 0.0264(13) Uani 1 1 d .
H12C H -0.7883 1.0694 1.0370 0.032 Uiso 1 1 calc R
H12D H -0.6757 1.2043 1.0292 0.032 Uiso 1 1 calc R
C13A C -0.4099(7) 1.4699(6) 1.06486(17) 0.0301(13) Uani 1 1 d .
H13A H -0.5182 1.4290 1.0570 0.036 Uiso 1 1 calc R
H13B H -0.3673 1.4083 1.0813 0.036 Uiso 1 1 calc R
C13B C -0.9042(7) 1.2271(6) 1.03757(16) 0.0288(13) Uani 1 1 d .
H13C H -1.0088 1.1734 1.0321 0.035 Uiso 1 1 calc R
H13D H -0.8982 1.3080 1.0233 0.035 Uiso 1 1 calc R
C14A C -0.4156(7) 1.5948(6) 1.08803(16) 0.0288(13) Uani 1 1 d .
H14A H -0.4552 1.6576 1.0715 0.035 Uiso 1 1 calc R
H14B H -0.3079 1.6342 1.0968 0.035 Uiso 1 1 calc R
C14B C -0.8884(7) 1.2644(6) 1.07990(16) 0.0288(13) Uani 1 1 d .
H14C H -0.8932 1.1838 1.0943 0.035 Uiso 1 1 calc R
H14D H -0.7845 1.3194 1.0854 0.035 Uiso 1 1 calc R
C15A C -0.5181(8) 1.5747(6) 1.12230(16) 0.0348(15) Uani 1 1 d .
H15A H -0.4776 1.5127 1.1390 0.042 Uiso 1 1 calc R
H15B H -0.6254 1.5340 1.1135 0.042 Uiso 1 1 calc R
C15B C -1.0142(7) 1.3380(6) 1.09362(16) 0.0308(14) Uani 1 1 d .
H15C H -1.1178 1.2823 1.0885 0.037 Uiso 1 1 calc R
H15D H -1.0105 1.4176 1.0788 0.037 Uiso 1 1 calc R
C16A C -0.5266(8) 1.6996(7) 1.14548(17) 0.0400(16) Uani 1 1 d .
H16A H -0.4217 1.7386 1.1553 0.060 Uiso 1 1 calc R
H16B H -0.5962 1.6791 1.1667 0.060 Uiso 1 1 calc R
H16C H -0.5675 1.7615 1.1293 0.060 Uiso 1 1 calc R
C16B C -0.9989(8) 1.3782(7) 1.13556(17) 0.0412(16) Uani 1 1 d .
H16D H -1.0018 1.3001 1.1505 0.062 Uiso 1 1 calc R
H16E H -1.0857 1.4226 1.1425 0.062 Uiso 1 1 calc R
H16F H -0.8993 1.4377 1.1407 0.062 Uiso 1 1 calc R
C21S C -0.2460(7) 0.4271(6) 0.61528(15) 0.0259(13) Uani 1 1 d .
C22S C -0.1581(6) 0.4364(6) 0.58029(15) 0.0257(13) Uani 1 1 d .
C23S C -0.3069(6) 0.4410(6) 0.55823(15) 0.0259(13) Uani 1 1 d .
C24S C -0.3906(7) 0.4224(7) 0.59474(16) 0.0309(14) Uani 1 1 d .
C101 C 0.0237(6) 0.4355(6) 0.73746(14) 0.0231(12) Uani 1 1 d .
C102 C 0.0569(7) 0.4388(6) 0.77587(15) 0.0271(13) Uani 1 1 d .
H102 H -0.0190 0.4526 0.7939 0.032 Uiso 1 1 calc R
C103 C 0.2056(7) 0.4214(6) 0.78728(17) 0.0319(14) Uani 1 1 d .
H103 H 0.2315 0.4230 0.8137 0.038 Uiso 1 1 calc R
C104 C 0.3183(7) 0.4015(6) 0.76118(16) 0.0302(14) Uani 1 1 d .
H104 H 0.4191 0.3893 0.7698 0.036 Uiso 1 1 calc R
C105 C 0.2822(7) 0.3997(6) 0.72238(16) 0.0278(13) Uani 1 1 d .
H105 H 0.3582 0.3863 0.7044 0.033 Uiso 1 1 calc R
C106 C 0.1351(6) 0.4175(5) 0.71040(15) 0.0228(12) Uani 1 1 d .
C107 C 0.0653(6) 0.4249(6) 0.67099(15) 0.0234(12) Uani 1 1 d .
C108 C -0.1052(6) 0.4332(5) 0.67956(14) 0.0223(12) Uani 1 1 d .
C109 C 0.0803(7) 0.3041(6) 0.64557(16) 0.0294(13) Uani 1 1 d .
H10H H 0.1912 0.2980 0.6432 0.044 Uiso 1 1 calc R
H10I H 0.0339 0.3123 0.6203 0.044 Uiso 1 1 calc R
H10J H 0.0253 0.2250 0.6569 0.044 Uiso 1 1 calc R
C110 C 0.1452(7) 0.5520(6) 0.65328(15) 0.0270(13) Uani 1 1 d .
H11E H 0.1335 0.6274 0.6699 0.041 Uiso 1 1 calc R
H11F H 0.0962 0.5600 0.6283 0.041 Uiso 1 1 calc R
H11G H 0.2567 0.5495 0.6504 0.041 Uiso 1 1 calc R
C111 C -0.2304(6) 0.4295(6) 0.65553(16) 0.0265(13) Uani 1 1 d .
H111 H -0.3263 0.4283 0.6680 0.032 Uiso 1 1 calc R
N1 N -0.0854(5) 1.0037(5) 0.69133(13) 0.0264(11) Uani 1 1 d .
N101 N -0.1164(5) 0.4464(5) 0.71819(12) 0.0215(10) Uani 1 1 d .
O1H O 0.3612(5) 0.6000(5) 0.56200(11) 0.0346(10) Uani 1 1 d D
O1M O 0.2942(5) 0.2992(5) 0.54011(11) 0.0346(10) Uani 1 1 d D
O1S O -0.2700(5) 0.7620(5) 0.55862(12) 0.0447(12) Uani 1 1 d .
O2M O 0.5799(7) 0.1544(6) 0.48551(16) 0.0627(15) Uani 1 1 d D
O2S O 0.0179(5) 0.6623(4) 0.51878(11) 0.0322(10) Uani 1 1 d .
O3S O 0.2541(5) 0.8210(5) 0.58563(12) 0.0392(11) Uani 1 1 d .
O21S O -0.0209(4) 0.4405(4) 0.57098(10) 0.0302(10) Uani 1 1 d .
O23S O -0.5313(5) 0.4106(5) 0.60354(11) 0.0395(12) Uani 1 1 d .
Na1 Na 0.1572(2) 0.4764(2) 0.52391(6) 0.0272(5) Uani 1 1 d .
Na2 Na 0.4560(3) 0.3303(3) 0.48504(6) 0.0357(6) Uani 1 1 d .
O22S O -0.3415(4) 0.4606(4) 0.52501(10) 0.0313(10) Uani 1 1 d .
H1O H 0.326(8) 0.665(4) 0.5703(15) 0.047 Uiso 1 1 d D
H2O H 0.400(8) 0.562(6) 0.5792(12) 0.047 Uiso 1 1 d D
H2M H 0.637(7) 0.143(7) 0.4666(13) 0.047 Uiso 1 1 d D
H1M H 0.325(8) 0.320(7) 0.5630(7) 0.047 Uiso 1 1 d D

loop_
_atom_site_aniso_label
_atom_site_aniso_U_11
_atom_site_aniso_U_22
_atom_site_aniso_U_33
_atom_site_aniso_U_23
_atom_site_aniso_U_13
_atom_site_aniso_U_12
C1 0.023(3) 0.028(3) 0.020(3) 0.002(2) 0.006(2) 0.000(2)
C1A 0.023(3) 0.036(3) 0.017(3) -0.006(2) 0.002(2) 0.003(3)
C1B 0.021(3) 0.038(3) 0.017(3) -0.005(2) 0.005(2) 0.008(3)
C1M 0.055(5) 0.051(5) 0.053(5) -0.003(4) 0.014(4) -0.001(4)
C1S 0.024(3) 0.034(3) 0.024(3) -0.001(2) 0.002(2) 0.003(3)
C2 0.028(3) 0.031(3) 0.027(3) -0.002(2) 0.004(2) 0.007(3)
C2A 0.026(3) 0.033(3) 0.020(3) -0.001(2) 0.006(2) 0.004(3)
C2B 0.031(3) 0.034(3) 0.024(3) 0.002(2) 0.012(2) 0.004(3)
C2M 0.122(8) 0.044(4) 0.025(4) 0.009(3) -0.017(4) -0.005(5)
C2S 0.023(3) 0.042(4) 0.028(3) -0.006(3) 0.001(2) 0.004(3)
C3 0.035(4) 0.033(3) 0.036(3) -0.004(3) 0.012(3) 0.003(3)
C3A 0.033(3) 0.033(3) 0.021(3) 0.002(2) 0.009(2) 0.003(3)
C3B 0.031(3) 0.035(3) 0.025(3) 0.000(3) 0.008(2) 0.010(3)
C3S 0.025(3) 0.037(3) 0.027(3) -0.001(3) 0.003(2) 0.001(3)
C4 0.028(4) 0.043(4) 0.053(4) -0.009(3) 0.007(3) 0.009(3)
C4A 0.032(3) 0.030(3) 0.022(3) 0.002(2) 0.008(2) 0.004(3)
C4B 0.032(3) 0.032(3) 0.023(3) -0.001(2) 0.011(2) 0.001(3)
C4S 0.029(3) 0.037(3) 0.021(3) -0.005(2) -0.002(2) 0.006(3)
C5 0.023(3) 0.034(3) 0.038(3) -0.004(3) 0.004(3) 0.009(3)
C5A 0.038(4) 0.029(3) 0.023(3) 0.003(2) 0.009(3) 0.003(3)
C5B 0.036(4) 0.040(4) 0.025(3) -0.005(3) 0.005(3) 0.013(3)
C6 0.028(3) 0.026(3) 0.027(3) 0.002(2) 0.004(2) 0.000(3)
C6A 0.030(3) 0.028(3) 0.024(3) -0.002(2) 0.008(2) 0.000(3)
C6B 0.033(3) 0.029(3) 0.030(3) 0.001(3) 0.007(3) 0.010(3)
C7 0.016(3) 0.039(3) 0.026(3) 0.001(3) 0.003(2) 0.005(3)
C7A 0.030(3) 0.029(3) 0.026(3) -0.003(2) 0.007(2) 0.003(3)
C7B 0.030(3) 0.036(4) 0.027(3) -0.003(3) 0.006(2) 0.006(3)
C8 0.027(3) 0.023(3) 0.014(2) 0.004(2) 0.003(2) 0.000(2)
C8A 0.029(3) 0.028(3) 0.027(3) -0.001(2) 0.008(2) -0.001(3)
C8B 0.027(3) 0.030(3) 0.029(3) 0.002(3) 0.008(2) 0.001(3)
C9 0.030(3) 0.045(4) 0.029(3) 0.008(3) -0.002(3) 0.004(3)
C9A 0.031(3) 0.032(3) 0.023(3) -0.001(2) 0.005(2) 0.002(3)
C9B 0.036(3) 0.029(3) 0.024(3) 0.000(2) 0.012(3) 0.008(3)
C10 0.023(3) 0.032(3) 0.029(3) -0.003(3) 0.001(2) 0.000(3)
C10A 0.027(3) 0.031(3) 0.023(3) -0.001(2) 0.007(2) 0.001(3)
C10B 0.024(3) 0.031(3) 0.030(3) -0.004(3) 0.008(2) 0.000(3)
C11 0.020(3) 0.036(3) 0.022(3) -0.003(2) -0.001(2) 0.001(3)
C11A 0.030(3) 0.029(3) 0.030(3) -0.001(2) 0.013(3) 0.000(3)
C11B 0.029(3) 0.030(3) 0.024(3) -0.003(2) 0.008(2) 0.003(3)
C12A 0.019(3) 0.029(3) 0.029(3) -0.006(2) 0.009(2) -0.004(2)
C12B 0.024(3) 0.028(3) 0.026(3) 0.001(2) 0.009(2) 0.002(3)
C13A 0.033(3) 0.026(3) 0.032(3) 0.000(2) 0.012(3) 0.003(3)
C13B 0.032(3) 0.031(3) 0.024(3) 0.009(2) 0.012(2) 0.005(3)
C14A 0.028(3) 0.032(3) 0.026(3) -0.004(2) 0.008(2) 0.001(3)
C14B 0.027(3) 0.028(3) 0.030(3) -0.003(2) 0.006(2) 0.000(3)
C15A 0.039(4) 0.040(4) 0.024(3) -0.005(3) 0.013(3) 0.002(3)
C15B 0.033(3) 0.031(3) 0.027(3) -0.002(3) 0.012(3) 0.003(3)
C16A 0.042(4) 0.053(4) 0.026(3) -0.008(3) 0.006(3) 0.015(3)
C16B 0.048(4) 0.046(4) 0.029(3) -0.003(3) 0.014(3) 0.006(3)
C21S 0.022(3) 0.035(3) 0.020(3) -0.002(2) 0.004(2) 0.004(3)
C22S 0.020(3) 0.039(3) 0.021(3) -0.002(2) 0.006(2) 0.012(3)
C23S 0.017(3) 0.041(4) 0.019(3) -0.007(2) 0.003(2) 0.005(3)
C24S 0.022(3) 0.050(4) 0.022(3) -0.001(3) 0.004(2) 0.007(3)
C101 0.021(3) 0.032(3) 0.016(3) -0.002(2) 0.005(2) 0.002(2)
C102 0.025(3) 0.035(3) 0.021(3) 0.001(2) 0.006(2) 0.004(3)
C103 0.032(3) 0.036(4) 0.027(3) 0.002(3) -0.004(3) 0.005(3)
C104 0.019(3) 0.044(4) 0.027(3) 0.000(3) -0.001(2) 0.003(3)
C105 0.022(3) 0.036(3) 0.024(3) -0.001(2) 0.009(2) 0.002(3)
C106 0.021(3) 0.026(3) 0.020(3) 0.000(2) 0.003(2) 0.001(2)
C107 0.019(3) 0.032(3) 0.019(3) -0.001(2) 0.009(2) 0.002(2)
C108 0.022(3) 0.027(3) 0.017(3) -0.001(2) 0.006(2) 0.003(2)
C109 0.029(3) 0.034(3) 0.024(3) -0.001(2) 0.005(2) 0.001(3)
C110 0.026(3) 0.034(3) 0.020(3) 0.004(2) 0.003(2) -0.001(3)
C111 0.016(3) 0.037(3) 0.026(3) 0.000(2) 0.008(2) 0.001(2)
N1 0.019(2) 0.037(3) 0.022(2) -0.004(2) -0.0007(19) 0.001(2)
N101 0.017(2) 0.029(3) 0.019(2) 0.0000(19) 0.0050(18) 0.005(2)
O1H 0.022(2) 0.057(3) 0.025(2) -0.010(2) 0.0002(17) 0.010(2)
O1M 0.028(2) 0.051(3) 0.025(2) -0.005(2) 0.0004(18) 0.008(2)
O1S 0.021(2) 0.075(4) 0.034(2) -0.018(2) -0.0039(19) 0.003(2)
O2M 0.051(3) 0.089(4) 0.049(3) 0.007(3) 0.014(3) 0.009(3)
O2S 0.031(2) 0.044(3) 0.020(2) -0.0054(19) 0.0013(17) 0.003(2)
O3S 0.023(2) 0.054(3) 0.039(2) -0.018(2) -0.0042(19) 0.008(2)
O21S 0.021(2) 0.051(3) 0.0195(19) 0.0033(18) 0.0063(16) 0.0081(19)
O23S 0.018(2) 0.079(4) 0.021(2) -0.001(2) 0.0057(17) 0.009(2)
Na1 0.0156(11) 0.0469(14) 0.0184(10) -0.0061(10) 0.0046(9) 0.0042(10)
Na2 0.0183(12) 0.0608(17) 0.0258(12) -0.0129(11) 0.0035(9) 0.0035(11)
O22S 0.020(2) 0.055(3) 0.018(2) -0.0024(18) 0.0024(16) 0.004(2)

loop_
_atom_type_symbol
_atom_type_description
_atom_type_scat_dispersion_real
_atom_type_scat_dispersion_imag
_atom_type_scat_source
C C 0.0033 0.0016 'International Tables Vol C Tables 4.2.6.8 and 6.1.1.4'
H H 0.0000 0.0000 'International Tables Vol C Tables 4.2.6.8 and 6.1.1.4'
N N 0.0061 0.0033 'International Tables Vol C Tables 4.2.6.8 and 6.1.1.4'
O O 0.0106 0.0060 'International Tables Vol C Tables 4.2.6.8 and 6.1.1.4'
Na Na 0.0362 0.0249 'International Tables Vol C Tables 4.2.6.8 and 6.1.1.4'

loop_
_geom_angle_atom_site_label_1
_geom_angle_atom_site_label_2
_geom_angle_atom_site_label_3
_geom_angle
_geom_angle_site_symmetry_1
_geom_angle_site_symmetry_3
C6 C1 C2 121.9(5) . .
C6 C1 N1 109.2(5) . .
C2 C1 N1 129.0(5) . .
N1 C1A C2A 114.1(5) . .
N1 C1A H1A1 108.7 . .
C2A C1A H1A1 108.7 . .
N1 C1A H1A2 108.7 . .
C2A C1A H1A2 108.7 . .
H1A1 C1A H1A2 107.6 . .
N101 C1B C2B 109.4(5) . .
N101 C1B H1B1 109.8 . .
C2B C1B H1B1 109.8 . .
N101 C1B H1B2 109.8 . .
C2B C1B H1B2 109.8 . .
H1B1 C1B H1B2 108.2 . .
O1M C1M H1M1 109.5 . .
O1M C1M H1M2 109.5 . .
H1M1 C1M H1M2 109.5 . .
O1M C1M H1M3 109.5 . .
H1M1 C1M H1M3 109.5 . .
H1M2 C1M H1M3 109.5 . .
C11 C1S C4S 124.3(5) . .
C11 C1S C2S 145.3(6) . .
C4S C1S C2S 90.4(4) . .
C3 C2 C1 117.1(6) . .
C3 C2 H2 121.4 . .
C1 C2 H2 121.4 . .
C3A C2A C1A 112.7(5) . .
C3A C2A H2A1 109.0 . .
C1A C2A H2A1 109.0 . .
C3A C2A H2A2 109.0 . .
C1A C2A H2A2 109.0 . .
H2A1 C2A H2A2 107.8 . .
C1B C2B C3B 115.1(5) . .
C1B C2B H2B1 108.5 . .
C3B C2B H2B1 108.5 . .
C1B C2B H2B2 108.5 . .
C3B C2B H2B2 108.5 . .
H2B1 C2B H2B2 107.5 . .
O2M C2M H2M1 109.5 . .
O2M C2M H2M2 109.5 . .
H2M1 C2M H2M2 109.5 . .
O2M C2M H2M3 109.5 . .
H2M1 C2M H2M3 109.5 . .
H2M2 C2M H2M3 109.5 . .
O1S C2S C1S 137.5(6) . .
O1S C2S C3S 131.8(5) . .
C1S C2S C3S 90.8(5) . .
C2 C3 C4 121.7(6) . .
C2 C3 H3 119.2 . .
C4 C3 H3 119.2 . .
C4A C3A C2A 115.9(5) . .
C4A C3A H3A1 108.3 . .
C2A C3A H3A1 108.3 . .
C4A C3A H3A2 108.3 . .
C2A C3A H3A2 108.3 . .
H3A1 C3A H3A2 107.4 . .
C2B C3B C4B 115.2(5) . .
C2B C3B H3B1 108.5 . .
C4B C3B H3B1 108.5 . .
C2B C3B H3B2 108.5 . .
C4B C3B H3B2 108.5 . .
H3B1 C3B H3B2 107.5 . .
O2S C3S C2S 135.8(6) . .
O2S C3S C4S 136.7(6) . .
C2S C3S C4S 87.4(4) . .
C5 C4 C3 120.4(6) . .
C5 C4 H4 119.8 . .
C3 C4 H4 119.8 . .
C3A C4A C5A 112.1(5) . .
C3A C4A H4A1 109.2 . .
C5A C4A H4A1 109.2 . .
C3A C4A H4A2 109.2 . .
C5A C4A H4A2 109.2 . .
H4A1 C4A H4A2 107.9 . .
C5B C4B C3B 113.0(5) . .
C5B C4B H4B1 109.0 . .
C3B C4B H4B1 109.0 . .
C5B C4B H4B2 109.0 . .
C3B C4B H4B2 109.0 . .
H4B1 C4B H4B2 107.8 . .
O3S C4S C1S 133.2(5) . .
O3S C4S C3S 135.5(5) . .
C1S C4S C3S 91.3(5) . .
C4 C5 C6 119.5(6) . .
C4 C5 H5 120.2 . .
C6 C5 H5 120.2 . .
C4A C5A C6A 114.8(5) . .
C4A C5A H5A1 108.6 . .
C6A C5A H5A1 108.6 . .
C4A C5A H5A2 108.6 . .
C6A C5A H5A2 108.6 . .
H5A1 C5A H5A2 107.5 . .
C4B C5B C6B 113.7(5) . .
C4B C5B H5B1 108.8 . .
C6B C5B H5B1 108.8 . .
C4B C5B H5B2 108.8 . .
C6B C5B H5B2 108.8 . .
H5B1 C5B H5B2 107.7 . .
C5 C6 C1 119.4(5) . .
C5 C6 C7 130.9(5) . .
C1 C6 C7 109.7(5) . .
C7A C6A C5A 112.4(5) . .
C7A C6A H6A1 109.1 . .
C5A C6A H6A1 109.1 . .
C7A C6A H6A2 109.1 . .
C5A C6A H6A2 109.1 . .
H6A1 C6A H6A2 107.8 . .
C7B C6B C5B 113.6(5) . .
C7B C6B H6B1 108.9 . .
C5B C6B H6B1 108.9 . .
C7B C6B H6B2 108.9 . .
C5B C6B H6B2 108.9 . .
H6B1 C6B H6B2 107.7 . .
C6 C7 C10 111.1(5) . .
C6 C7 C8 102.0(4) . .
C10 C7 C8 112.4(5) . .
C6 C7 C9 109.8(5) . .
C10 C7 C9 110.7(5) . .
C8 C7 C9 110.4(5) . .
C6A C7A C8A 114.2(5) . .
C6A C7A H7A1 108.7 . .
C8A C7A H7A1 108.7 . .
C6A C7A H7A2 108.7 . .
C8A C7A H7A2 108.7 . .
H7A1 C7A H7A2 107.6 . .
C6B C7B C8B 113.7(5) . .
C6B C7B H7B1 108.8 . .
C8B C7B H7B1 108.8 . .
C6B C7B H7B2 108.8 . .
C8B C7B H7B2 108.8 . .
H7B1 C7B H7B2 107.7 . .
C11 C8 N1 121.9(5) . .
C11 C8 C7 130.0(5) . .
N1 C8 C7 108.0(5) . .
C7A C8A C9A 113.6(5) . .
C7A C8A H8A1 108.8 . .
C9A C8A H8A1 108.8 . .
C7A C8A H8A2 108.8 . .
C9A C8A H8A2 108.8 . .
H8A1 C8A H8A2 107.7 . .
C9B C8B C7B 114.1(5) . .
C9B C8B H8B1 108.7 . .
C7B C8B H8B1 108.7 . .
C9B C8B H8B2 108.7 . .
C7B C8B H8B2 108.7 . .
H8B1 C8B H8B2 107.6 . .
C7 C9 H9A 109.5 . .
C7 C9 H9B 109.5 . .
H9A C9 H9B 109.5 . .
C7 C9 H9C 109.5 . .
H9A C9 H9C 109.5 . .
H9B C9 H9C 109.5 . .
C10A C9A C8A 114.8(5) . .
C10A C9A H9A1 108.6 . .
C8A C9A H9A1 108.6 . .
C10A C9A H9A2 108.6 . .
C8A C9A H9A2 108.6 . .
H9A1 C9A H9A2 107.6 . .
C10B C9B C8B 114.6(5) . .
C10B C9B H9B1 108.6 . .
C8B C9B H9B1 108.6 . .
C10B C9B H9B2 108.6 . .
C8B C9B H9B2 108.6 . .
H9B1 C9B H9B2 107.6 . .
C7 C10 H10A 109.5 . .
C7 C10 H10B 109.5 . .
H10A C10 H10B 109.5 . .
C7 C10 H10C 109.5 . .
H10A C10 H10C 109.5 . .
H10B C10 H10C 109.5 . .
C9A C10A C11A 114.2(5) . .
C9A C10A H10D 108.7 . .
C11A C10A H10D 108.7 . .
C9A C10A H10E 108.7 . .
C11A C10A H10E 108.7 . .
H10D C10A H10E 107.6 . .
C9B C10B C11B 113.9(5) . .
C9B C10B H10F 108.8 . .
C11B C10B H10F 108.8 . .
C9B C10B H10G 108.8 . .
C11B C10B H10G 108.8 . .
H10F C10B H10G 107.7 . .
C8 C11 C1S 131.3(5) . .
C8 C11 H11 114.4 . .
C1S C11 H11 114.4 . .
C12A C11A C10A 114.1(5) . .
C12A C11A H11A 108.7 . .
C10A C11A H11A 108.7 . .
C12A C11A H11B 108.7 . .
C10A C11A H11B 108.7 . .
H11A C11A H11B 107.6 . .
C10B C11B C12B 113.9(5) . .
C10B C11B H11C 108.8 . .
C12B C11B H11C 108.8 . .
C10B C11B H11D 108.8 . .
C12B C11B H11D 108.8 . .
H11C C11B H11D 107.7 . .
C11A C12A C13A 113.9(5) . .
C11A C12A H12A 108.8 . .
C13A C12A H12A 108.8 . .
C11A C12A H12B 108.8 . .
C13A C12A H12B 108.8 . .
H12A C12A H12B 107.7 . .
C13B C12B C11B 112.9(5) . .
C13B C12B H12C 109.0 . .
C11B C12B H12C 109.0 . .
C13B C12B H12D 109.0 . .
C11B C12B H12D 109.0 . .
H12C C12B H12D 107.8 . .
C14A C13A C12A 114.8(5) . .
C14A C13A H13A 108.6 . .
C12A C13A H13A 108.6 . .
C14A C13A H13B 108.6 . .
C12A C13A H13B 108.6 . .
H13A C13A H13B 107.5 . .
C12B C13B C14B 114.1(5) . .
C12B C13B H13C 108.7 . .
C14B C13B H13C 108.7 . .
C12B C13B H13D 108.7 . .
C14B C13B H13D 108.7 . .
H13C C13B H13D 107.6 . .
C13A C14A C15A 113.7(5) . .
C13A C14A H14A 108.8 . .
C15A C14A H14A 108.8 . .
C13A C14A H14B 108.8 . .
C15A C14A H14B 108.8 . .
H14A C14A H14B 107.7 . .
C15B C14B C13B 113.2(5) . .
C15B C14B H14C 108.9 . .
C13B C14B H14C 108.9 . .
C15B C14B H14D 108.9 . .
C13B C14B H14D 108.9 . .
H14C C14B H14D 107.8 . .
C14A C15A C16A 114.2(5) . .
C14A C15A H15A 108.7 . .
C16A C15A H15A 108.7 . .
C14A C15A H15B 108.7 . .
C16A C15A H15B 108.7 . .
H15A C15A H15B 107.6 . .
C14B C15B C16B 114.0(5) . .
C14B C15B H15C 108.7 . .
C16B C15B H15C 108.7 . .
C14B C15B H15D 108.7 . .
C16B C15B H15D 108.7 . .
H15C C15B H15D 107.6 . .
C15A C16A H16A 109.5 . .
C15A C16A H16B 109.5 . .
H16A C16A H16B 109.5 . .
C15A C16A H16C 109.5 . .
H16A C16A H16C 109.5 . .
H16B C16A H16C 109.5 . .
C15B C16B H16D 109.5 . .
C15B C16B H16E 109.5 . .
H16D C16B H16E 109.5 . .
C15B C16B H16F 109.5 . .
H16D C16B H16F 109.5 . .
H16E C16B H16F 109.5 . .
C111 C21S C24S 124.4(5) . .
C111 C21S C22S 143.7(5) . .
C24S C21S C22S 91.8(4) . .
O21S C22S C21S 137.6(5) . .
O21S C22S C23S 133.1(5) . .
C21S C22S C23S 89.3(4) . .
O22S C23S C24S 136.6(5) . .
O22S C23S C22S 135.5(5) . .
C24S C23S C22S 87.7(4) . .
O23S C24S C21S 134.9(5) . .
O23S C24S C23S 134.1(5) . .
C21S C24S C23S 90.9(4) . .
C102 C101 N101 129.4(5) . .
C102 C101 C106 122.2(5) . .
N101 C101 C106 108.3(4) . .
C101 C102 C103 117.3(5) . .
C101 C102 H102 121.3 . .
C103 C102 H102 121.3 . .
C102 C103 C104 121.9(5) . .
C102 C103 H103 119.0 . .
C104 C103 H103 119.0 . .
C103 C104 C105 119.7(5) . .
C103 C104 H104 120.2 . .
C105 C104 H104 120.2 . .
C106 C105 C104 119.4(5) . .
C106 C105 H105 120.3 . .
C104 C105 H105 120.3 . .
C105 C106 C101 119.5(5) . .
C105 C106 C107 131.1(5) . .
C101 C106 C107 109.4(5) . .
C106 C107 C108 101.7(4) . .
C106 C107 C109 111.8(5) . .
C108 C107 C109 112.7(5) . .
C106 C107 C110 109.1(5) . .
C108 C107 C110 110.1(5) . .
C109 C107 C110 111.1(4) . .
C111 C108 N101 122.1(5) . .
C111 C108 C107 130.0(5) . .
N101 C108 C107 107.9(4) . .
C107 C109 H10H 109.5 . .
C107 C109 H10I 109.5 . .
H10H C109 H10I 109.5 . .
C107 C109 H10J 109.5 . .
H10H C109 H10J 109.5 . .
H10I C109 H10J 109.5 . .
C107 C110 H11E 109.5 . .
C107 C110 H11F 109.5 . .
H11E C110 H11F 109.5 . .
C107 C110 H11G 109.5 . .
H11E C110 H11G 109.5 . .
H11F C110 H11G 109.5 . .
C108 C111 C21S 132.5(5) . .
C108 C111 H111 113.7 . .
C21S C111 H111 113.7 . .
C8 N1 C1 111.1(5) . .
C8 N1 C1A 124.6(5) . .
C1 N1 C1A 123.4(5) . .
C108 N101 C101 112.1(4) . .
C108 N101 C1B 124.1(4) . .
C101 N101 C1B 122.7(4) . .
Na1 O1H Na2 100.33(16) . 2_666
Na1 O1H H1O 105(5) . .
Na2 O1H H1O 108(5) 2_666 .
Na1 O1H H2O 118(5) . .
Na2 O1H H2O 112(5) 2_666 .
H1O O1H H2O 112(3) . .
C1M O1M Na2 119.8(4) . .
C1M O1M Na1 118.1(4) . .
Na2 O1M Na1 92.35(17) . .
C1M O1M H1M 99(5) . .
Na2 O1M H1M 126(5) . .
Na1 O1M H1M 102(5) . .
C2S O1S Na2 143.4(4) . 2_566
C2M O2M Na2 123.5(5) . .
C2M O2M H2M 102(5) . .
Na2 O2M H2M 117(5) . .
C3S O2S Na1 135.2(4) . 2_566
C3S O2S Na1 119.3(4) . .
Na1 O2S Na1 85.91(15) 2_566 .
C22S O21S Na1 147.1(4) . .
O21S Na1 O1H 96.51(16) . .
O21S Na1 O2S 90.21(16) . 2_566
O1H Na1 O2S 171.33(17) . 2_566
O21S Na1 O22S 173.66(19) . 2_566
O1H Na1 O22S 81.18(16) . 2_566
O2S Na1 O22S 92.69(15) 2_566 2_566
O21S Na1 O1M 95.36(17) . .
O1H Na1 O1M 81.83(17) . .
O2S Na1 O1M 92.12(17) 2_566 .
O22S Na1 O1M 90.17(16) 2_566 .
O21S Na1 O2S 77.67(16) . .
O1H Na1 O2S 92.70(17) . .
O2S Na1 O2S 94.09(16) 2_566 .
O22S Na1 O2S 96.49(16) 2_566 .
O1M Na1 O2S 170.66(16) . .
O21S Na1 Na1 80.97(13) . 2_566
O1H Na1 Na1 138.36(18) . 2_566
O2S Na1 Na1 48.16(12) 2_566 2_566
O22S Na1 Na1 96.79(13) 2_566 2_566
O1M Na1 Na1 139.78(16) . 2_566
O2S Na1 Na1 45.93(11) . 2_566
O21S Na1 Na2 138.68(15) . .
O1H Na1 Na2 84.35(12) . .
O2S Na1 Na2 86.98(12) 2_566 .
O22S Na1 Na2 47.22(12) 2_566 .
O1M Na1 Na2 43.67(11) . .
O2S Na1 Na2 143.65(13) . .
Na1 Na1 Na2 124.30(10) 2_566 .
O21S Na1 Na2 136.02(14) . 2_666
O1H Na1 Na2 39.96(11) . 2_666
O2S Na1 Na2 133.75(13) 2_566 2_666
O22S Na1 Na2 41.24(10) 2_566 2_666
O1M Na1 Na2 85.63(13) . 2_666
O2S Na1 Na2 95.06(13) . 2_666
Na1 Na1 Na2 124.34(12) 2_566 2_666
Na2 Na1 Na2 60.36(8) . 2_666
O1S Na2 O2M 94.6(2) 2_566 .
O1S Na2 O1H 92.79(17) 2_566 2_666
O2M Na2 O1H 83.08(19) . 2_666
O1S Na2 O22S 170.3(2) 2_566 1_655
O2M Na2 O22S 92.0(2) . 1_655
O1H Na2 O22S 80.90(15) 2_666 1_655
O1S Na2 O1M 96.93(17) 2_566 .
O2M Na2 O1M 102.4(2) . .
O1H Na2 O1M 168.36(19) 2_666 .
O22S Na2 O1M 88.61(15) 1_655 .
O1S Na2 O22S 84.34(18) 2_566 2_566
O2M Na2 O22S 170.76(19) . 2_566
O1H Na2 O22S 87.81(17) 2_666 2_566
O22S Na2 O22S 88.01(15) 1_655 2_566
O1M Na2 O22S 86.79(15) . 2_566
O1S Na2 Na1 84.85(13) 2_566 .
O2M Na2 Na1 145.64(17) . .
O1H Na2 Na1 131.28(16) 2_666 .
O22S Na2 Na1 93.73(12) 1_655 .
O1M Na2 Na1 43.98(12) . .
O22S Na2 Na1 43.49(10) 2_566 .
O1S Na2 Na2 126.32(19) 2_566 2_666
O2M Na2 Na2 137.01(19) . 2_666
O1H Na2 Na2 82.31(15) 2_666 2_666
O22S Na2 Na2 45.77(12) 1_655 2_666
O1M Na2 Na2 86.77(14) . 2_666
O22S Na2 Na2 42.25(10) 2_566 2_666
Na1 Na2 Na2 61.55(7) . 2_666
O1S Na2 Na1 132.23(15) 2_566 2_666
O2M Na2 Na1 85.75(16) . 2_666
O1H Na2 Na1 39.71(11) 2_666 2_666
O22S Na2 Na1 41.21(10) 1_655 2_666
O1M Na2 Na1 129.72(13) . 2_666
O22S Na2 Na1 88.21(12) 2_566 2_666
Na1 Na2 Na1 119.64(8) . 2_666
Na2 Na2 Na1 58.10(7) 2_666 2_666
C23S O22S Na1 125.4(4) . 2_566
C23S O22S Na2 126.8(4) . 1_455
Na1 O22S Na2 97.55(15) 2_566 1_455
C23S O22S Na2 115.6(4) . 2_566
Na1 O22S Na2 89.30(16) 2_566 2_566
Na2 O22S Na2 91.99(15) 1_455 2_566

loop_
_geom_bond_atom_site_label_1
_geom_bond_atom_site_label_2
_geom_bond_distance
_geom_bond_site_symmetry_2
C1 C6 1.390(8) .
C1 C2 1.403(8) .
C1 N1 1.406(7) .
C1A N1 1.458(7) .
C1A C2A 1.534(8) .
C1A H1A1 0.9900 .
C1A H1A2 0.9900 .
C1B N101 1.468(7) .
C1B C2B 1.517(8) .
C1B H1B1 0.9900 .
C1B H1B2 0.9900 .
C1M O1M 1.434(9) .
C1M H1M1 0.9800 .
C1M H1M2 0.9800 .
C1M H1M3 0.9800 .
C1S C11 1.410(8) .
C1S C4S 1.444(8) .
C1S C2S 1.458(8) .
C2 C3 1.367(8) .
C2 H2 0.9500 .
C2A C3A 1.532(7) .
C2A H2A1 0.9900 .
C2A H2A2 0.9900 .
C2B C3B 1.533(8) .
C2B H2B1 0.9900 .
C2B H2B2 0.9900 .
C2M O2M 1.413(10) .
C2M H2M1 0.9800 .
C2M H2M2 0.9800 .
C2M H2M3 0.9800 .
C2S O1S 1.242(7) .
C2S C3S 1.490(8) .
C3 C4 1.399(9) .
C3 H3 0.9500 .
C3A C4A 1.523(8) .
C3A H3A1 0.9900 .
C3A H3A2 0.9900 .
C3B C4B 1.537(7) .
C3B H3B1 0.9900 .
C3B H3B2 0.9900 .
C3S O2S 1.225(7) .
C3S C4S 1.491(8) .
C4 C5 1.370(9) .
C4 H4 0.9500 .
C4A C5A 1.524(8) .
C4A H4A1 0.9900 .
C4A H4A2 0.9900 .
C4B C5B 1.510(8) .
C4B H4B1 0.9900 .
C4B H4B2 0.9900 .
C4S O3S 1.256(7) .
C5 C6 1.383(8) .
C5 H5 0.9500 .
C5A C6A 1.530(8) .
C5A H5A1 0.9900 .
C5A H5A2 0.9900 .
C5B C6B 1.534(8) .
C5B H5B1 0.9900 .
C5B H5B2 0.9900 .
C6 C7 1.507(8) .
C6A C7A 1.516(8) .
C6A H6A1 0.9900 .
C6A H6A2 0.9900 .
C6B C7B 1.511(8) .
C6B H6B1 0.9900 .
C6B H6B2 0.9900 .
C7 C10 1.531(8) .
C7 C8 1.532(8) .
C7 C9 1.551(8) .
C7A C8A 1.522(8) .
C7A H7A1 0.9900 .
C7A H7A2 0.9900 .
C7B C8B 1.528(8) .
C7B H7B1 0.9900 .
C7B H7B2 0.9900 .
C8 C11 1.360(8) .
C8 N1 1.385(7) .
C8A C9A 1.530(8) .
C8A H8A1 0.9900 .
C8A H8A2 0.9900 .
C8B C9B 1.522(8) .
C8B H8B1 0.9900 .
C8B H8B2 0.9900 .
C9 H9A 0.9800 .
C9 H9B 0.9800 .
C9 H9C 0.9800 .
C9A C10A 1.511(8) .
C9A H9A1 0.9900 .
C9A H9A2 0.9900 .
C9B C10B 1.516(8) .
C9B H9B1 0.9900 .
C9B H9B2 0.9900 .
C10 H10A 0.9800 .
C10 H10B 0.9800 .
C10 H10C 0.9800 .
C10A C11A 1.521(8) .
C10A H10D 0.9900 .
C10A H10E 0.9900 .
C10B C11B 1.521(8) .
C10B H10F 0.9900 .
C10B H10G 0.9900 .
C11 H11 0.9500 .
C11A C12A 1.518(8) .
C11A H11A 0.9900 .
C11A H11B 0.9900 .
C11B C12B 1.531(7) .
C11B H11C 0.9900 .
C11B H11D 0.9900 .
C12A C13A 1.523(8) .
C12A H12A 0.9900 .
C12A H12B 0.9900 .
C12B C13B 1.516(8) .
C12B H12C 0.9900 .
C12B H12D 0.9900 .
C13A C14A 1.515(8) .
C13A H13A 0.9900 .
C13A H13B 0.9900 .
C13B C14B 1.524(8) .
C13B H13C 0.9900 .
C13B H13D 0.9900 .
C14A C15A 1.516(8) .
C14A H14A 0.9900 .
C14A H14B 0.9900 .
C14B C15B 1.515(8) .
C14B H14C 0.9900 .
C14B H14D 0.9900 .
C15A C16A 1.519(9) .
C15A H15A 0.9900 .
C15A H15B 0.9900 .
C15B C16B 1.517(8) .
C15B H15C 0.9900 .
C15B H15D 0.9900 .
C16A H16A 0.9800 .
C16A H16B 0.9800 .
C16A H16C 0.9800 .
C16B H16D 0.9800 .
C16B H16E 0.9800 .
C16B H16F 0.9800 .
C21S C111 1.421(8) .
C21S C24S 1.426(8) .
C21S C22S 1.463(7) .
C22S O21S 1.236(7) .
C22S C23S 1.500(8) .
C23S O22S 1.235(7) .
C23S C24S 1.495(8) .
C24S O23S 1.253(7) .
C101 C102 1.375(7) .
C101 N101 1.402(7) .
C101 C106 1.403(7) .
C102 C103 1.385(8) .
C102 H102 0.9500 .
C103 C104 1.393(8) .
C103 H103 0.9500 .
C104 C105 1.394(8) .
C104 H104 0.9500 .
C105 C106 1.379(8) .
C105 H105 0.9500 .
C106 C107 1.512(7) .
C107 C108 1.532(7) .
C107 C109 1.539(8) .
C107 C110 1.542(8) .
C108 C111 1.355(8) .
C108 N101 1.370(7) .
C109 H10H 0.9800 .
C109 H10I 0.9800 .
C109 H10J 0.9800 .
C110 H11E 0.9800 .
C110 H11F 0.9800 .
C110 H11G 0.9800 .
C111 H111 0.9500 .
O1H Na1 2.356(5) .
O1H Na2 2.368(5) 2_666
O1H H1O 0.832(10) .
O1H H2O 0.829(10) .
O1M Na2 2.421(5) .
O1M Na1 2.434(5) .
O1M H1M 0.850(10) .
O1S Na2 2.263(5) 2_566
O2M Na2 2.274(7) .
O2M H2M 0.857(10) .
O2S Na1 2.370(4) 2_566
O2S Na1 2.457(5) .
O21S Na1 2.291(4) .
Na1 O2S 2.370(4) 2_566
Na1 O22S 2.411(4) 2_566
Na1 Na1 3.290(4) 2_566
Na1 Na2 3.502(3) .
Na1 Na2 3.627(3) 2_666
Na2 O1S 2.263(5) 2_566
Na2 O1H 2.368(5) 2_666
Na2 O22S 2.412(5) 1_655
Na2 O22S 2.571(5) 2_566
Na2 Na2 3.586(5) 2_666
Na2 Na1 3.627(3) 2_666
O22S Na1 2.411(4) 2_566
O22S Na2 2.412(5) 1_455
O22S Na2 2.571(5) 2_566

loop_
_geom_hbond_atom_site_label_D
_geom_hbond_atom_site_label_H
_geom_hbond_atom_site_label_A
_geom_hbond_distance_DH
_geom_hbond_distance_HA
_geom_hbond_distance_DA
_geom_hbond_angle_DHA
_geom_hbond_site_symmetry_A
O1H H1O O3S 0.832(10) 1.899(13) 2.729(6) 175(7) .
O1H H2O O23S 0.829(10) 1.99(3) 2.768(7) 155(6) 1_655
O2M H2M O3S 0.857(10) 2.10(3) 2.918(7) 158(7) 2_666
O1M H1M O23S 0.850(10) 1.97(3) 2.768(6) 155(7) 1_655
